data_7102348
loop_
_publ_author_name
'Casely, Ian J'
'Liddle, Stephen T'
'Blake, Alexander J'
'Wilson, Claire'
'Arnold, Polly L'

_publ_section_title
;
 Tetravalent cerium carbene complexes.
;
_journal_issue 47
_journal_name_full 'Chemical communications (Cambridge, England)'
_journal_page_first 5037
_journal_page_last 5039
_journal_paper_doi 10.1039/b713041d
_journal_year 2007
_chemical_formula_moiety 'C74 H116 B2 Ce N8 O4'
_chemical_formula_sum 'C74 H116 B2 Ce N8 O4'
_chemical_formula_weight 1343.49
_chemical_name_systematic
;
?
;
_space_group_IT_number 2
_symmetry_cell_setting triclinic
_symmetry_space_group_name_Hall '-P 1'
_symmetry_space_group_name_H-M 'P -1'
_atom_sites_solution_hydrogens 'geom, Me & HB from difmap'
_atom_sites_solution_primary direct
_atom_sites_solution_secondary difmap
_audit_creation_method SHELXL-97
_cell_angle_alpha 78.468(2)
_cell_angle_beta 74.110(2)
_cell_angle_gamma 66.660(2)
_cell_formula_units_Z 2
_cell_length_a 13.6344(5)
_cell_length_b 15.6439(6)
_cell_length_c 19.9007(7)
_cell_measurement_reflns_used 18536
_cell_measurement_temperature 150(2)
_cell_measurement_theta_max 27.5
_cell_measurement_theta_min 2.3
_cell_volume 3728.3(2)
_computing_cell_refinement 'Bruker SAINT version 6.36a (Bruker, 2001)'
_computing_data_collection 'Bruker SMART version 5.625 (Bruker, 2001)'
_computing_data_reduction 'Bruker SAINT; Bruker SHELXTL (Bruker, 2001)'
_computing_molecular_graphics 'Bruker SHELXTL'
_computing_publication_material 'enCIFer(Allen et al.2004);PLATON(Spek2003)'
_computing_structure_refinement 'SHELXL-97 (Sheldrick, 1997)'
_computing_structure_solution 'SHELXS-97 (Sheldrick, 1990)'
_diffrn_ambient_temperature 150(2)
_diffrn_measured_fraction_theta_full 0.992
_diffrn_measured_fraction_theta_max 0.982
_diffrn_measurement_device_type 'Bruker SMART APEX CCD diffractometer'
_diffrn_measurement_method \w
_diffrn_radiation_monochromator graphite
_diffrn_radiation_source 'normal-focus sealed tube'
_diffrn_radiation_type MoK\a
_diffrn_radiation_wavelength 0.71073
_diffrn_reflns_av_R_equivalents 0.013
_diffrn_reflns_av_sigmaI/netI 0.0439
_diffrn_reflns_limit_h_max 17
_diffrn_reflns_limit_h_min -17
_diffrn_reflns_limit_k_max 20
_diffrn_reflns_limit_k_min -20
_diffrn_reflns_limit_l_max 25
_diffrn_reflns_limit_l_min -25
_diffrn_reflns_number 34250
_diffrn_reflns_theta_full 26.00
_diffrn_reflns_theta_max 27.52
_diffrn_reflns_theta_min 2.14
_diffrn_standards_decay_% 0
_exptl_absorpt_coefficient_mu 0.661
_exptl_absorpt_correction_T_max 0.793
_exptl_absorpt_correction_T_min 0.661
_exptl_absorpt_correction_type multi-scan
_exptl_absorpt_process_details '(SADABS; Bruker, v2.05)'
_exptl_crystal_colour yellow
_exptl_crystal_density_diffrn 1.197
_exptl_crystal_density_method 'not measured'
_exptl_crystal_description block
_exptl_crystal_F_000 1432
_exptl_crystal_size_max 0.64
_exptl_crystal_size_mid 0.50
_exptl_crystal_size_min 0.35
_refine_diff_density_max 1.461
_refine_diff_density_min -0.978
_refine_diff_density_rms 0.076
_refine_ls_extinction_method none
_refine_ls_goodness_of_fit_ref 1.065
_refine_ls_hydrogen_treatment 'constr, HB refall'
_refine_ls_matrix_type full
_refine_ls_number_parameters 826
_refine_ls_number_reflns 16848
_refine_ls_number_restraints 105
_refine_ls_restrained_S_all 1.085
_refine_ls_R_factor_all 0.0349
_refine_ls_R_factor_gt 0.0323
_refine_ls_shift/su_max 0.012
_refine_ls_shift/su_mean 0.000
_refine_ls_structure_factor_coef Fsqd
_refine_ls_weighting_details 'calc w=1/[\s^2^(Fo^2^)+(0.0503P)^2^+0.7231P] where P=(Fo^2^+2Fc^2^)/3'
_refine_ls_weighting_scheme calc
_refine_ls_wR_factor_gt 0.0848
_refine_ls_wR_factor_ref 0.0863
_reflns_number_gt 15594
_reflns_number_total 16851
_reflns_threshold_expression >2\s(I)
_cod_data_source_file b713041D.txt
_cod_data_source_block cenbbn_compound_3
_cod_original_sg_symbol_H-M P-1
_cod_database_code 7102348

loop_
_symmetry_equiv_pos_as_xyz
'x, y, z'
'-x, -y, -z'

loop_
_atom_site_label
_atom_site_type_symbol
_atom_site_fract_x
_atom_site_fract_y
_atom_site_fract_z
_atom_site_U_iso_or_equiv
_atom_site_adp_type
_atom_site_occupancy
_atom_site_symmetry_multiplicity
_atom_site_calc_flag
_atom_site_refinement_flags
Ce1 Ce 0.449214(7) 1.010882(6) 1.255204(5) 0.02047(4) Uani 1 1 d .
C1 C 0.31227(17) 0.97611(14) 1.19771(11) 0.0316(4) Uani 1 1 d .
C2 C 0.4094(2) 0.81156(16) 1.16664(14) 0.0461(6) Uani 1 1 d .
H2 H 0.4630 0.8139 1.1913 0.055 Uiso 1 1 calc R
C3 C 0.3614(3) 0.7388(2) 1.20832(18) 0.0726(10) Uani 1 1 d .
H3A H 0.3234 0.7572 1.2556 0.109 Uiso 1 1 calc R
H3B H 0.4204 0.6777 1.2116 0.109 Uiso 1 1 calc R
H3C H 0.3095 0.7348 1.1845 0.109 Uiso 1 1 calc R
C4 C 0.4693(2) 0.7859(2) 1.09294(16) 0.0586(7) Uani 1 1 d .
H4A H 0.4199 0.7771 1.0695 0.088 Uiso 1 1 calc R
H4B H 0.5328 0.7278 1.0954 0.088 Uiso 1 1 calc R
H4C H 0.4939 0.8363 1.0663 0.088 Uiso 1 1 calc R
C5 C 0.2383(2) 0.92663(19) 1.13043(12) 0.0443(5) Uani 1 1 d .
H5 H 0.2282 0.8873 1.1043 0.053 Uiso 1 1 calc R
C6 C 0.17455(19) 1.0147(2) 1.14123(12) 0.0478(6) Uani 1 1 d .
H6 H 0.1100 1.0505 1.1241 0.057 Uiso 1 1 calc R
C7 C 0.17369(18) 1.13884(17) 1.20405(14) 0.0468(6) Uani 1 1 d .
H7A H 0.1477 1.1347 1.2558 0.056 Uiso 1 1 calc R
H7B H 0.1094 1.1761 1.1831 0.056 Uiso 1 1 calc R
C8 C 0.25426(18) 1.19022(15) 1.18322(11) 0.0376(5) Uani 1 1 d .
C9 C 0.1925(2) 1.29075(17) 1.20275(17) 0.0590(7) Uani 1 1 d .
H9A H 0.1583 1.2896 1.2529 0.089 Uiso 1 1 calc R
H9B H 0.1360 1.3234 1.1753 0.089 Uiso 1 1 calc R
H9C H 0.2439 1.3236 1.1925 0.089 Uiso 1 1 calc R
C10 C 0.3063(2) 1.19014(18) 1.10483(13) 0.0506(6) Uani 1 1 d .
H10A H 0.3528 1.2278 1.0924 0.076 Uiso 1 1 calc R
H10B H 0.2488 1.2169 1.0778 0.076 Uiso 1 1 calc R
H10C H 0.3509 1.1258 1.0940 0.076 Uiso 1 1 calc R
O1 O 0.33674(11) 1.14448(9) 1.22172(7) 0.0306(3) Uani 1 1 d .
N1 N 0.21970(14) 1.04444(14) 1.18205(10) 0.0374(4) Uani 1 1 d .
N2 N 0.32242(15) 0.90357(13) 1.16486(9) 0.0354(4) Uani 1 1 d .
C11 C 0.31004(15) 1.00354(13) 1.38062(10) 0.0272(4) Uani 1 1 d .
C12 C 0.22012(19) 1.16798(15) 1.41163(12) 0.0425(5) Uani 1 1 d .
H12 H 0.2683 1.1800 1.3658 0.051 Uiso 1 1 calc R
C13 C 0.1012(2) 1.2161(2) 1.40475(17) 0.0647(8) Uani 1 1 d .
H13A H 0.0901 1.1916 1.3669 0.097 Uiso 1 1 calc R
H13B H 0.0840 1.2837 1.3939 0.097 Uiso 1 1 calc R
H13C H 0.0530 1.2038 1.4490 0.097 Uiso 1 1 calc R
C14 C 0.2419(3) 1.2059(2) 1.46815(17) 0.0686(9) Uani 1 1 d .
H14A H 0.1866 1.2049 1.5115 0.103 Uiso 1 1 calc R
H14B H 0.2385 1.2703 1.4526 0.103 Uiso 1 1 calc R
H14C H 0.3147 1.1669 1.4769 0.103 Uiso 1 1 calc R
C15 C 0.20607(18) 1.02507(16) 1.49107(11) 0.0381(5) Uani 1 1 d .
H15 H 0.1593 1.0555 1.5311 0.046 Uiso 1 1 calc R
C16 C 0.24624(18) 0.93333(16) 1.48518(11) 0.0382(5) Uani 1 1 d .
H16 H 0.2339 0.8857 1.5205 0.046 Uiso 1 1 calc R
C17 C 0.36686(18) 0.82902(14) 1.39128(12) 0.0366(4) Uani 1 1 d .
H17A H 0.3346 0.8268 1.3530 0.044 Uiso 1 1 calc R
H17B H 0.3556 0.7803 1.4295 0.044 Uiso 1 1 calc R
C18 C 0.49019(17) 0.80654(13) 1.36340(10) 0.0308(4) Uani 1 1 d .
C19 C 0.5411(2) 0.70560(14) 1.34392(13) 0.0438(5) Uani 1 1 d .
H19A H 0.5073 0.7001 1.3082 0.066 Uiso 1 1 calc R
H19B H 0.5286 0.6629 1.3858 0.066 Uiso 1 1 calc R
H19C H 0.6199 0.6893 1.3253 0.066 Uiso 1 1 calc R
C20 C 0.5431(2) 0.81638(17) 1.41833(12) 0.0428(5) Uani 1 1 d .
H20A H 0.6221 0.7989 1.3998 0.064 Uiso 1 1 calc R
H20B H 0.5296 0.7751 1.4610 0.064 Uiso 1 1 calc R
H20C H 0.5116 0.8814 1.4295 0.064 Uiso 1 1 calc R
O2 O 0.50542(11) 0.86837(9) 1.30307(7) 0.0271(3) Uani 1 1 d .
N3 N 0.30927(13) 0.92090(12) 1.41793(9) 0.0309(3) Uani 1 1 d .
N4 N 0.24622(13) 1.06689(12) 1.42721(9) 0.0309(3) Uani 1 1 d .
C21 C 0.52755(18) 1.32663(14) 1.34104(11) 0.0341(4) Uani 1 1 d .
C22 C 0.3730(2) 1.46161(16) 1.39959(14) 0.0447(5) Uani 1 1 d .
H22 H 0.4319 1.4617 1.4204 0.054 Uiso 1 1 calc R
C23 C 0.2865(2) 1.4401(2) 1.45891(15) 0.0563(7) Uani 1 1 d .
H23A H 0.2263 1.4422 1.4399 0.084 Uiso 1 1 calc R
H23B H 0.2586 1.4866 1.4926 0.084 Uiso 1 1 calc R
H23C H 0.3187 1.3775 1.4826 0.084 Uiso 1 1 calc R
C24 C 0.3293(3) 1.55616(18) 1.35873(18) 0.0649(8) Uani 1 1 d .
H24A H 0.3877 1.5652 1.3199 0.097 Uiso 1 1 calc R
H24B H 0.3033 1.6055 1.3899 0.097 Uiso 1 1 calc R
H24C H 0.2686 1.5590 1.3399 0.097 Uiso 1 1 calc R
C25 C 0.3611(2) 1.36201(16) 1.31924(13) 0.0424(5) Uani 1 1 d .
H25 H 0.2856 1.3937 1.3190 0.051 Uiso 1 1 calc R
C26 C 0.42882(19) 1.28480(15) 1.28778(12) 0.0390(5) Uani 1 1 d .
H26 H 0.4104 1.2513 1.2613 0.047 Uiso 1 1 calc R
C27 C 0.62077(18) 1.17721(15) 1.28338(11) 0.0354(4) Uani 1 1 d .
H27A H 0.6881 1.1799 1.2912 0.042 Uiso 1 1 calc R
H27B H 0.6324 1.1719 1.2328 0.042 Uiso 1 1 calc R
C28 C 0.60211(17) 1.08894(15) 1.32643(11) 0.0332(4) Uani 1 1 d .
C29 C 0.7114(2) 1.00757(18) 1.31532(15) 0.0514(6) Uani 1 1 d .
H29A H 0.7007 0.9493 1.3378 0.077 Uiso 1 1 calc R
H29B H 0.7626 1.0181 1.3361 0.077 Uiso 1 1 calc R
H29C H 0.7414 1.0030 1.2649 0.077 Uiso 1 1 calc R
C30 C 0.5585(2) 1.10235(17) 1.40381(12) 0.0413(5) Uani 1 1 d .
H30A H 0.4876 1.1541 1.4102 0.062 Uiso 1 1 calc R
H30B H 0.6102 1.1167 1.4213 0.062 Uiso 1 1 calc R
H30C H 0.5496 1.0448 1.4300 0.062 Uiso 1 1 calc R
O3 O 0.52645(12) 1.07105(10) 1.30114(8) 0.0344(3) Uani 1 1 d .
N5 N 0.53040(15) 1.26371(12) 1.30136(9) 0.0340(4) Uani 1 1 d .
N6 N 0.42221(16) 1.38676(12) 1.35205(10) 0.0385(4) Uani 1 1 d .
B1 B 0.6210(2) 1.33547(16) 1.37349(12) 0.0332(5) Uani 1 1 d .
C50 C 0.8082(2) 1.37313(17) 1.39890(13) 0.0444(5) Uani 1 1 d .
H50A H 0.8379 1.3811 1.4364 0.053 Uiso 1 1 calc R
H50B H 0.8592 1.3787 1.3535 0.053 Uiso 1 1 calc R
C51 C 0.8023(2) 1.27572(16) 1.41160(13) 0.0421(5) Uani 1 1 d .
H51A H 0.7614 1.2665 1.4602 0.051 Uiso 1 1 calc R
H51B H 0.8774 1.2285 1.4073 0.051 Uiso 1 1 calc R
C52 C 0.74659(18) 1.25936(15) 1.35996(11) 0.0351(4) Uani 1 1 d .
H52 H 0.7445 1.1948 1.3717 0.042 Uiso 1 1 calc R
C53 C 0.8131(2) 1.26835(18) 1.28323(13) 0.0463(6) Uani 1 1 d .
H53A H 0.8821 1.2746 1.2843 0.056 Uiso 1 1 calc R
H53B H 0.8324 1.2105 1.2616 0.056 Uiso 1 1 calc R
C54 C 0.7498(3) 1.3523(2) 1.23793(13) 0.0599(8) Uani 1 1 d .
H54A H 0.8000 1.3600 1.1926 0.072 Uiso 1 1 calc R
H54B H 0.6907 1.3386 1.2278 0.072 Uiso 1 1 calc R
C55 C 0.6999(2) 1.44354(19) 1.27040(14) 0.0536(7) Uani 1 1 d .
H55A H 0.6492 1.4902 1.2420 0.064 Uiso 1 1 calc R
H55B H 0.7589 1.4665 1.2680 0.064 Uiso 1 1 calc R
C56 C 0.6370(2) 1.43766(15) 1.34764(13) 0.0401(5) Uani 1 1 d .
H56 H 0.5631 1.4885 1.3522 0.048 Uiso 1 1 calc R
C57 C 0.6976(2) 1.45042(16) 1.39765(14) 0.0451(5) Uani 1 1 d .
H57A H 0.7080 1.5111 1.3832 0.054 Uiso 1 1 calc R
H57B H 0.6515 1.4527 1.4458 0.054 Uiso 1 1 calc R
C31 C 0.86042(15) 0.75117(12) 1.08474(10) 0.0251(3) Uani 1 1 d .
C32 C 0.88714(16) 0.58672(13) 1.06752(10) 0.0299(4) Uani 1 1 d .
H32 H 0.9470 0.5950 1.0277 0.036 Uiso 1 1 calc R
C33 C 0.80249(19) 0.57616(16) 1.03688(13) 0.0411(5) Uani 1 1 d .
H33A H 0.7449 0.5644 1.0751 0.062 Uiso 1 1 calc R
H33B H 0.8377 0.5235 1.0081 0.062 Uiso 1 1 calc R
H33C H 0.7703 0.6338 1.0076 0.062 Uiso 1 1 calc R
C34 C 0.93779(19) 0.50129(14) 1.11624(12) 0.0380(5) Uani 1 1 d .
H34A H 0.9934 0.5107 1.1333 0.057 Uiso 1 1 calc R
H34B H 0.9719 0.4457 1.0905 0.057 Uiso 1 1 calc R
H34C H 0.8807 0.4924 1.1562 0.057 Uiso 1 1 calc R
C35 C 0.74731(17) 0.68500(14) 1.16128(11) 0.0332(4) Uani 1 1 d .
H35 H 0.7157 0.6399 1.1848 0.040 Uiso 1 1 calc R
C36 C 0.71448(16) 0.77336(14) 1.17631(10) 0.0321(4) Uani 1 1 d .
H36 H 0.6553 0.8028 1.2125 0.038 Uiso 1 1 calc R
C37 C 0.76628(15) 0.91216(12) 1.12461(10) 0.0277(4) Uani 1 1 d .
H37A H 0.8273 0.9247 1.0893 0.033 Uiso 1 1 calc R
H37B H 0.7680 0.9260 1.1706 0.033 Uiso 1 1 calc R
C38 C 0.65719(15) 0.97872(13) 1.10468(9) 0.0256(4) Uani 1 1 d .
C39 C 0.66096(18) 1.07737(14) 1.08936(11) 0.0358(4) Uani 1 1 d .
H39A H 0.5901 1.1226 1.0811 0.054 Uiso 1 1 calc R
H39B H 0.7183 1.0800 1.0476 0.054 Uiso 1 1 calc R
H39C H 0.6769 1.0927 1.1296 0.054 Uiso 1 1 calc R
C40 C 0.64270(19) 0.94993(16) 1.04018(11) 0.0366(4) Uani 1 1 d .
H40A H 0.6415 0.8864 1.0505 0.055 Uiso 1 1 calc R
H40B H 0.7037 0.9515 1.0007 0.055 Uiso 1 1 calc R
H40C H 0.5737 0.9934 1.0279 0.055 Uiso 1 1 calc R
O4 O 0.57031(11) 0.97707(9) 1.16147(7) 0.0292(3) Uani 1 1 d .
N7 N 0.78351(13) 0.81316(11) 1.12888(8) 0.0268(3) Uani 1 1 d .
N8 N 0.83634(13) 0.67224(11) 1.10481(9) 0.0284(3) Uani 1 1 d .
B2 B 0.96462(17) 0.75674(14) 1.02142(11) 0.0252(4) Uani 1 1 d .
C60 C 1.18290(17) 0.75969(14) 0.93501(12) 0.0349(4) Uani 1 1 d .
H60A H 1.2184 0.7786 0.9637 0.042 Uiso 1 1 calc R
H60B H 1.2322 0.7492 0.8881 0.042 Uiso 1 1 calc R
C61 C 1.07515(17) 0.83886(14) 0.92675(11) 0.0329(4) Uani 1 1 d .
H61A H 1.0456 0.8243 0.8920 0.040 Uiso 1 1 calc R
H61B H 1.0894 0.8974 0.9081 0.040 Uiso 1 1 calc R
C62 C 0.98818(15) 0.85489(13) 0.99633(10) 0.0273(4) Uani 1 1 d .
H62 H 0.9194 0.9067 0.9873 0.033 Uiso 1 1 calc R
C63 C 1.03135(16) 0.88245(14) 1.05062(11) 0.0318(4) Uani 1 1 d .
H63A H 1.1013 0.8910 1.0270 0.038 Uiso 1 1 calc R
H63B H 0.9782 0.9432 1.0668 0.038 Uiso 1 1 calc R
C64 C 1.04932(17) 0.81025(15) 1.11416(11) 0.0341(4) Uani 1 1 d .
H64A H 0.9773 0.8110 1.1432 0.041 Uiso 1 1 calc R
H64B H 1.0855 0.8281 1.1430 0.041 Uiso 1 1 calc R
C65 C 1.11888(17) 0.71106(15) 1.09460(12) 0.0352(4) Uani 1 1 d .
H65A H 1.1170 0.6668 1.1377 0.042 Uiso 1 1 calc R
H65B H 1.1957 0.7067 1.0760 0.042 Uiso 1 1 calc R
C66 C 1.08133(15) 0.68038(13) 1.03931(10) 0.0287(4) Uani 1 1 d .
H66 H 1.0723 0.6190 1.0578 0.034 Uiso 1 1 calc R
C67 C 1.16757(16) 0.66818(13) 0.96974(11) 0.0330(4) Uani 1 1 d .
H67A H 1.2384 0.6219 0.9789 0.040 Uiso 1 1 calc R
H67B H 1.1451 0.6431 0.9370 0.040 Uiso 1 1 calc R
C100 C 0.0676(4) 0.8055(4) 1.3749(3) 0.1214(16) Uani 1 1 d DU
H100 H 0.0834 0.7414 1.3923 0.146 Uiso 1 1 calc R
C101 C 0.0300(4) 0.8406(5) 1.3126(3) 0.1242(17) Uani 1 1 d DU
H101 H 0.0210 0.7997 1.2873 0.149 Uiso 1 1 calc R
C102 C 0.0072(4) 0.9287(5) 1.2886(2) 0.1107(15) Uani 1 1 d DU
H102 H -0.0160 0.9509 1.2454 0.133 Uiso 1 1 calc R
C103 C 0.0167(3) 0.9892(4) 1.3254(3) 0.1061(14) Uani 1 1 d DU
H103 H -0.0030 1.0536 1.3082 0.127 Uiso 1 1 calc R
C104 C 0.0540(3) 0.9588(4) 1.3865(2) 0.0946(12) Uani 1 1 d DU
H104 H 0.0606 1.0014 1.4114 0.114 Uiso 1 1 calc R
C105 C 0.0814(3) 0.8659(4) 1.4110(2) 0.0917(12) Uani 1 1 d DU
H105 H 0.1097 0.8429 1.4524 0.110 Uiso 1 1 calc R
C200 C 0.8855(5) 0.6337(4) 1.3825(3) 0.1360(19) Uani 1 1 d DU
H200 H 0.8347 0.6668 1.4204 0.163 Uiso 1 1 calc R
C201 C 0.9635(4) 0.5475(4) 1.3962(3) 0.1289(19) Uani 1 1 d DU
H201 H 0.9680 0.5215 1.4431 0.155 Uiso 1 1 calc R
C202 C 1.0326(4) 0.5013(3) 1.3420(3) 0.1048(14) Uani 1 1 d DU
H202 H 1.0833 0.4397 1.3500 0.126 Uiso 1 1 calc R
C203 C 1.0299(4) 0.5429(3) 1.2758(2) 0.1010(13) Uani 1 1 d DU
H203 H 1.0843 0.5131 1.2376 0.121 Uiso 1 1 calc R
C204 C 0.9539(3) 0.6232(3) 1.2634(2) 0.0902(11) Uani 1 1 d DU
H204 H 0.9508 0.6478 1.2160 0.108 Uiso 1 1 calc R
C205 C 0.8805(4) 0.6722(3) 1.3146(2) 0.0967(12) Uani 1 1 d DU
H205 H 0.8268 0.7314 1.3046 0.116 Uiso 1 1 calc R
C300 C 1.4573(2) 0.4807(2) 1.16057(16) 0.0621(7) Uani 1 1 d .
H300 H 1.4726 0.5034 1.1959 0.075 Uiso 1 1 calc R
C301 C 1.3523(3) 0.5111(2) 1.15154(18) 0.0685(8) Uani 1 1 d .
H301 H 1.2951 0.5552 1.1804 0.082 Uiso 1 1 calc R
C302 C 1.3289(2) 0.4784(2) 1.10133(18) 0.0622(7) Uani 1 1 d .
H302 H 1.2558 0.4993 1.0955 0.075 Uiso 1 1 calc R
C303 C 1.4116(3) 0.4153(2) 1.0596(2) 0.0732(9) Uani 1 1 d .
H303 H 1.3960 0.3925 1.0244 0.088 Uiso 1 1 calc R
C304 C 1.5178(3) 0.3845(3) 1.0683(2) 0.0786(10) Uani 1 1 d .
H304 H 1.5751 0.3403 1.0395 0.094 Uiso 1 1 calc R
C305 C 1.5399(2) 0.4180(2) 1.11881(16) 0.0622(7) Uani 1 1 d .
H305 H 1.6128 0.3974 1.1247 0.075 Uiso 1 1 calc R
HB2 H 0.9477(19) 0.7369(16) 0.9751(12) 0.035(6) Uiso 1 1 d .
HB1 H 0.578(2) 1.3343(17) 1.4302(14) 0.042(7) Uiso 1 1 d .

loop_
_atom_site_aniso_label
_atom_site_aniso_U_11
_atom_site_aniso_U_22
_atom_site_aniso_U_33
_atom_site_aniso_U_23
_atom_site_aniso_U_13
_atom_site_aniso_U_12
Ce1 0.02221(6) 0.01866(6) 0.02002(6) -0.00465(4) -0.00389(4) -0.00604(4)
C1 0.0328(10) 0.0346(10) 0.0328(10) 0.0002(8) -0.0118(8) -0.0165(8)
C2 0.0657(16) 0.0337(11) 0.0530(14) -0.0042(10) -0.0283(12) -0.0225(11)
C3 0.126(3) 0.0514(17) 0.0601(18) 0.0068(14) -0.0304(19) -0.052(2)
C4 0.0631(17) 0.0529(16) 0.0656(18) -0.0180(13) -0.0158(14) -0.0202(14)
C5 0.0469(13) 0.0682(16) 0.0343(11) -0.0035(10) -0.0147(9) -0.0348(13)
C6 0.0354(11) 0.0791(18) 0.0361(12) -0.0004(11) -0.0149(9) -0.0260(12)
C7 0.0288(11) 0.0488(14) 0.0539(14) -0.0087(11) -0.0128(10) -0.0006(10)
C8 0.0386(11) 0.0305(10) 0.0352(11) 0.0000(8) -0.0156(9) -0.0002(9)
C9 0.0571(16) 0.0313(12) 0.0692(18) -0.0025(11) -0.0239(14) 0.0097(11)
C10 0.0690(17) 0.0430(13) 0.0362(12) 0.0062(10) -0.0196(11) -0.0158(12)
O1 0.0338(7) 0.0229(6) 0.0301(7) -0.0022(5) -0.0104(5) -0.0029(5)
N1 0.0302(9) 0.0468(11) 0.0371(9) -0.0011(8) -0.0118(7) -0.0145(8)
N2 0.0433(10) 0.0411(10) 0.0330(9) 0.0000(7) -0.0146(7) -0.0243(8)
C11 0.0250(9) 0.0275(9) 0.0277(9) -0.0051(7) -0.0017(7) -0.0098(7)
C12 0.0447(12) 0.0308(11) 0.0428(12) -0.0128(9) 0.0107(9) -0.0131(9)
C13 0.0527(16) 0.0443(15) 0.0672(19) -0.0009(13) -0.0008(13) 0.0030(12)
C14 0.077(2) 0.0696(19) 0.071(2) -0.0383(16) 0.0151(16) -0.0448(17)
C15 0.0376(11) 0.0468(12) 0.0256(10) -0.0080(8) 0.0022(8) -0.0146(10)
C16 0.0391(11) 0.0438(12) 0.0263(10) -0.0003(8) 0.0000(8) -0.0157(10)
C17 0.0390(11) 0.0263(10) 0.0398(11) -0.0036(8) 0.0008(9) -0.0130(9)
C18 0.0375(10) 0.0219(9) 0.0261(9) 0.0010(7) -0.0043(7) -0.0071(8)
C19 0.0521(13) 0.0218(10) 0.0451(12) -0.0011(8) -0.0017(10) -0.0073(9)
C20 0.0454(12) 0.0431(12) 0.0321(11) -0.0012(9) -0.0145(9) -0.0051(10)
O2 0.0298(7) 0.0224(6) 0.0237(6) -0.0024(5) -0.0032(5) -0.0058(5)
N3 0.0295(8) 0.0309(8) 0.0279(8) -0.0034(6) -0.0007(6) -0.0099(7)
N4 0.0300(8) 0.0325(9) 0.0267(8) -0.0070(6) -0.0001(6) -0.0098(7)
C21 0.0454(12) 0.0285(10) 0.0330(10) -0.0049(8) -0.0081(8) -0.0177(9)
C22 0.0480(13) 0.0330(11) 0.0577(15) -0.0189(10) -0.0132(11) -0.0114(10)
C23 0.0629(17) 0.0554(16) 0.0573(16) -0.0253(13) -0.0068(13) -0.0232(14)
C24 0.078(2) 0.0316(13) 0.083(2) -0.0138(13) -0.0217(16) -0.0104(13)
C25 0.0471(13) 0.0344(11) 0.0522(14) -0.0076(10) -0.0213(10) -0.0130(10)
C26 0.0494(13) 0.0357(11) 0.0418(12) -0.0052(9) -0.0179(10) -0.0197(10)
C27 0.0378(11) 0.0394(11) 0.0349(10) -0.0155(9) -0.0021(8) -0.0184(9)
C28 0.0363(10) 0.0332(10) 0.0374(11) -0.0119(8) -0.0128(8) -0.0131(9)
C29 0.0456(13) 0.0484(14) 0.0615(16) -0.0226(12) -0.0198(12) -0.0049(11)
C30 0.0497(13) 0.0471(13) 0.0336(11) -0.0065(9) -0.0109(9) -0.0219(11)
O3 0.0411(8) 0.0305(7) 0.0394(8) -0.0081(6) -0.0151(6) -0.0149(6)
N5 0.0433(10) 0.0308(9) 0.0341(9) -0.0073(7) -0.0080(7) -0.0181(8)
N6 0.0459(10) 0.0297(9) 0.0452(10) -0.0100(7) -0.0142(8) -0.0133(8)
B1 0.0439(13) 0.0324(11) 0.0309(11) -0.0054(9) -0.0087(9) -0.0202(10)
C50 0.0557(14) 0.0435(13) 0.0472(13) -0.0068(10) -0.0187(11) -0.0258(11)
C51 0.0487(13) 0.0391(12) 0.0462(13) -0.0021(10) -0.0185(10) -0.0195(10)
C52 0.0448(12) 0.0325(10) 0.0346(10) -0.0029(8) -0.0083(9) -0.0211(9)
C53 0.0501(14) 0.0560(15) 0.0420(12) -0.0154(11) 0.0017(10) -0.0315(12)
C54 0.088(2) 0.078(2) 0.0319(12) -0.0024(12) -0.0043(12) -0.0562(18)
C55 0.0753(18) 0.0537(15) 0.0479(14) 0.0169(11) -0.0254(13) -0.0425(14)
C56 0.0495(13) 0.0313(11) 0.0487(13) -0.0016(9) -0.0181(10) -0.0204(10)
C57 0.0561(14) 0.0363(12) 0.0553(14) -0.0088(10) -0.0188(11) -0.0230(11)
C31 0.0259(9) 0.0216(8) 0.0277(9) -0.0071(7) -0.0049(7) -0.0070(7)
C32 0.0333(10) 0.0221(9) 0.0324(10) -0.0090(7) 0.0005(8) -0.0102(8)
C33 0.0444(12) 0.0315(11) 0.0511(13) -0.0105(9) -0.0121(10) -0.0135(9)
C34 0.0391(11) 0.0265(10) 0.0411(12) -0.0067(8) -0.0035(9) -0.0060(9)
C35 0.0315(10) 0.0287(10) 0.0338(10) -0.0048(8) 0.0038(8) -0.0116(8)
C36 0.0298(9) 0.0284(10) 0.0303(10) -0.0055(7) 0.0026(7) -0.0074(8)
C37 0.0273(9) 0.0221(8) 0.0339(10) -0.0119(7) -0.0036(7) -0.0069(7)
C38 0.0261(9) 0.0248(9) 0.0234(8) -0.0059(7) -0.0003(7) -0.0085(7)
C39 0.0396(11) 0.0265(10) 0.0374(11) -0.0042(8) -0.0027(8) -0.0112(8)
C40 0.0437(12) 0.0443(12) 0.0263(10) -0.0054(8) -0.0075(8) -0.0198(10)
O4 0.0273(6) 0.0280(7) 0.0257(6) -0.0043(5) 0.0010(5) -0.0069(5)
N7 0.0258(8) 0.0226(7) 0.0295(8) -0.0084(6) -0.0012(6) -0.0065(6)
N8 0.0282(8) 0.0223(7) 0.0310(8) -0.0085(6) 0.0019(6) -0.0083(6)
B2 0.0256(10) 0.0232(9) 0.0267(10) -0.0074(7) -0.0024(7) -0.0086(8)
C60 0.0304(10) 0.0278(10) 0.0400(11) -0.0069(8) 0.0036(8) -0.0098(8)
C61 0.0346(10) 0.0252(9) 0.0343(10) -0.0036(7) 0.0000(8) -0.0107(8)
C62 0.0262(9) 0.0232(9) 0.0308(9) -0.0052(7) -0.0043(7) -0.0074(7)
C63 0.0302(10) 0.0267(9) 0.0412(11) -0.0108(8) -0.0050(8) -0.0113(8)
C64 0.0320(10) 0.0382(11) 0.0371(11) -0.0108(8) -0.0102(8) -0.0128(9)
C65 0.0297(10) 0.0362(11) 0.0372(11) -0.0029(8) -0.0104(8) -0.0075(8)
C66 0.0261(9) 0.0211(8) 0.0349(10) -0.0048(7) -0.0016(7) -0.0067(7)
C67 0.0278(9) 0.0245(9) 0.0404(11) -0.0083(8) 0.0024(8) -0.0071(8)
C100 0.073(3) 0.128(4) 0.122(4) -0.025(3) 0.008(2) -0.007(3)
C101 0.099(3) 0.173(4) 0.089(3) -0.055(3) 0.002(2) -0.032(3)
C102 0.078(3) 0.189(5) 0.067(2) -0.014(3) -0.0056(19) -0.057(3)
C103 0.067(2) 0.156(4) 0.096(3) 0.027(3) -0.015(2) -0.061(2)
C104 0.068(2) 0.149(3) 0.083(2) 0.011(2) -0.0176(18) -0.066(2)
C105 0.0471(17) 0.147(4) 0.070(2) 0.002(2) -0.0096(15) -0.032(2)
C200 0.139(4) 0.158(4) 0.072(3) -0.043(3) 0.007(3) -0.018(3)
C201 0.109(3) 0.188(5) 0.068(2) 0.044(3) -0.020(2) -0.058(3)
C202 0.088(3) 0.081(3) 0.137(4) 0.022(2) -0.028(3) -0.035(2)
C203 0.099(3) 0.097(3) 0.097(3) -0.040(2) -0.024(2) -0.009(2)
C204 0.077(2) 0.110(3) 0.067(2) -0.013(2) -0.0136(17) -0.015(2)
C205 0.096(3) 0.086(3) 0.082(3) -0.013(2) -0.010(2) -0.011(2)
C300 0.0559(16) 0.0668(19) 0.0537(16) -0.0134(14) -0.0183(13) -0.0044(14)
C301 0.0515(16) 0.0649(19) 0.0674(19) -0.0174(15) -0.0172(14) 0.0092(14)
C302 0.0467(15) 0.0567(17) 0.077(2) 0.0001(14) -0.0240(14) -0.0083(13)
C303 0.0623(19) 0.076(2) 0.092(3) -0.0250(18) -0.0278(17) -0.0205(17)
C304 0.0478(16) 0.092(3) 0.090(2) -0.046(2) -0.0089(16) -0.0059(16)
C305 0.0409(14) 0.084(2) 0.0531(16) -0.0119(14) -0.0084(11) -0.0125(14)

loop_
_atom_type_symbol
_atom_type_description
_atom_type_scat_dispersion_real
_atom_type_scat_dispersion_imag
_atom_type_scat_source
C C 0.0033 0.0016 'International Tables Vol C Tables 4.2.6.8 and 6.1.1.4'
H H 0.0000 0.0000 'International Tables Vol C Tables 4.2.6.8 and 6.1.1.4'
B B 0.0013 0.0007 'International Tables Vol C Tables 4.2.6.8 and 6.1.1.4'
N N 0.0061 0.0033 'International Tables Vol C Tables 4.2.6.8 and 6.1.1.4'
O O 0.0106 0.0060 'International Tables Vol C Tables 4.2.6.8 and 6.1.1.4'
Ce Ce -0.2486 2.6331 'International Tables Vol C Tables 4.2.6.8 and 6.1.1.4'

loop_
_geom_angle_atom_site_label_1
_geom_angle_atom_site_label_2
_geom_angle_atom_site_label_3
_geom_angle
O3 Ce1 O4 98.21(6)
O3 Ce1 O1 93.48(5)
O4 Ce1 O1 101.80(5)
O3 Ce1 O2 100.41(5)
O4 Ce1 O2 92.27(5)
O1 Ce1 O2 158.63(5)
O3 Ce1 C11 88.87(6)
O4 Ce1 C11 164.58(5)
O1 Ce1 C11 91.36(6)
O2 Ce1 C11 72.91(5)
O3 Ce1 C1 166.02(6)
O4 Ce1 C1 88.65(6)
O1 Ce1 C1 73.12(6)
O2 Ce1 C1 91.42(6)
C11 Ce1 C1 87.51(6)
N1 C1 N2 102.89(17)
N1 C1 Ce1 122.18(14)
N2 C1 Ce1 133.52(14)
N2 C2 C4 110.9(2)
N2 C2 C3 109.5(2)
C4 C2 C3 111.4(2)
C6 C5 N2 106.4(2)
C5 C6 N1 107.2(2)
N1 C7 C8 113.99(18)
O1 C8 C10 109.20(19)
O1 C8 C7 108.26(17)
C10 C8 C7 111.4(2)
O1 C8 C9 109.11(19)
C10 C8 C9 110.5(2)
C7 C8 C9 108.4(2)
C8 O1 Ce1 144.92(13)
C1 N1 C6 111.7(2)
C1 N1 C7 124.77(18)
C6 N1 C7 123.5(2)
C1 N2 C5 111.86(19)
C1 N2 C2 124.66(17)
C5 N2 C2 123.46(19)
N4 C11 N3 102.98(16)
N4 C11 Ce1 133.89(13)
N3 C11 Ce1 121.87(13)
N4 C12 C14 110.3(2)
N4 C12 C13 109.6(2)
C14 C12 C13 111.3(2)
C16 C15 N4 106.30(18)
C15 C16 N3 106.89(18)
N3 C17 C18 113.21(17)
O2 C18 C20 109.76(17)
O2 C18 C19 109.71(16)
C20 C18 C19 110.01(18)
O2 C18 C17 108.45(16)
C20 C18 C17 111.39(18)
C19 C18 C17 107.48(17)
C18 O2 Ce1 145.71(11)
C11 N3 C16 111.74(17)
C11 N3 C17 125.11(16)
C16 N3 C17 123.15(17)
C11 N4 C15 112.09(17)
C11 N4 C12 124.32(17)
C15 N4 C12 123.57(17)
N6 C21 N5 104.38(18)
N6 C21 B1 123.11(17)
N5 C21 B1 132.5(2)
N6 C22 C23 109.50(19)
N6 C22 C24 110.3(2)
C23 C22 C24 113.0(2)
C26 C25 N6 107.1(2)
C25 C26 N5 106.63(19)
N5 C27 C28 113.40(17)
O3 C28 C30 109.25(18)
O3 C28 C29 109.64(17)
C30 C28 C29 110.4(2)
O3 C28 C27 108.68(17)
C30 C28 C27 111.23(17)
C29 C28 C27 107.6(2)
C28 O3 Ce1 164.42(13)
C21 N5 C26 111.10(18)
C21 N5 C27 126.42(18)
C26 N5 C27 121.87(17)
C21 N6 C25 110.76(18)
C21 N6 C22 125.82(18)
C25 N6 C22 122.98(19)
C52 B1 C21 121.02(17)
C52 B1 C56 103.45(17)
C21 B1 C56 112.39(18)
C57 C50 C51 112.7(2)
C50 C51 C52 113.21(19)
C51 C52 C53 109.94(18)
C51 C52 B1 106.10(17)
C53 C52 B1 113.97(19)
C54 C53 C52 112.5(2)
C55 C54 C53 114.7(2)
C54 C55 C56 114.68(19)
C57 C56 C55 111.2(2)
C57 C56 B1 107.48(18)
C55 C56 B1 112.04(19)
C50 C57 C56 113.46(19)
N7 C31 N8 104.08(15)
N7 C31 B2 133.37(16)
N8 C31 B2 122.53(15)
N8 C32 C33 109.36(16)
N8 C32 C34 110.64(16)
C33 C32 C34 112.68(17)
C36 C35 N8 106.86(17)
C35 C36 N7 106.65(17)
N7 C37 C38 113.70(15)
O4 C38 C40 110.01(16)
O4 C38 C39 109.20(15)
C40 C38 C39 110.39(17)
O4 C38 C37 109.42(15)
C40 C38 C37 110.64(15)
C39 C38 C37 107.12(16)
C38 O4 Ce1 161.24(12)
C31 N7 C36 111.46(15)
C31 N7 C37 125.96(16)
C36 N7 C37 122.35(15)
C31 N8 C35 110.94(15)
C31 N8 C32 125.92(16)
C35 N8 C32 122.74(16)
C31 B2 C62 121.13(15)
C31 B2 C66 111.42(15)
C62 B2 C66 103.70(15)
C61 C60 C67 112.70(17)
C60 C61 C62 113.17(17)
C61 C62 C63 109.57(16)
C61 C62 B2 105.81(14)
C63 C62 B2 113.60(16)
C64 C63 C62 113.41(16)
C63 C64 C65 113.21(17)
C64 C65 C66 114.10(16)
C67 C66 C65 110.60(16)
C67 C66 B2 107.36(16)
C65 C66 B2 112.80(15)
C60 C67 C66 112.73(16)
C105 C100 C101 118.9(6)
C102 C101 C100 121.0(6)
C101 C102 C103 120.2(5)
C102 C103 C104 121.4(5)
C105 C104 C103 118.8(5)
C104 C105 C100 119.6(4)
C205 C200 C201 120.6(4)
C202 C201 C200 118.6(4)
C201 C202 C203 119.5(5)
C204 C203 C202 121.0(4)
C203 C204 C205 122.5(4)
C204 C205 C200 117.3(4)
C305 C300 C301 120.0(3)
C302 C301 C300 120.6(3)
C303 C302 C301 119.4(3)
C302 C303 C304 120.2(3)
C305 C304 C303 119.7(3)
C300 C305 C304 120.1(3)

loop_
_geom_bond_atom_site_label_1
_geom_bond_atom_site_label_2
_geom_bond_distance
Ce1 O3 2.1183(13)
Ce1 O4 2.1217(13)
Ce1 O1 2.1510(13)
Ce1 O2 2.1592(13)
Ce1 C11 2.7033(18)
Ce1 C1 2.7046(19)
C1 N1 1.359(3)
C1 N2 1.363(3)
C2 N2 1.460(3)
C2 C4 1.516(4)
C2 C3 1.526(4)
C5 C6 1.330(4)
C5 N2 1.385(3)
C6 N1 1.381(3)
C7 N1 1.463(3)
C7 C8 1.530(3)
C8 O1 1.407(2)
C8 C10 1.527(3)
C8 C9 1.533(3)
C11 N4 1.357(2)
C11 N3 1.358(2)
C12 N4 1.464(3)
C12 C14 1.515(4)
C12 C13 1.526(4)
C15 C16 1.335(3)
C15 N4 1.383(3)
C16 N3 1.382(3)
C17 N3 1.465(3)
C17 C18 1.535(3)
C18 O2 1.407(2)
C18 C20 1.525(3)
C18 C19 1.534(3)
C21 N6 1.355(3)
C21 N5 1.363(2)
C21 B1 1.639(3)
C22 N6 1.480(3)
C22 C23 1.513(4)
C22 C24 1.513(4)
C25 C26 1.344(3)
C25 N6 1.387(3)
C26 N5 1.381(3)
C27 N5 1.452(3)
C27 C28 1.546(3)
C28 O3 1.402(2)
C28 C30 1.516(3)
C28 C29 1.523(3)
B1 C52 1.637(3)
B1 C56 1.659(3)
C50 C57 1.517(4)
C50 C51 1.525(3)
C51 C52 1.545(3)
C52 C53 1.559(3)
C53 C54 1.529(4)
C54 C55 1.508(4)
C55 C56 1.546(4)
C56 C57 1.541(3)
C31 N7 1.357(2)
C31 N8 1.358(2)
C31 B2 1.639(3)
C32 N8 1.484(2)
C32 C33 1.519(3)
C32 C34 1.523(3)
C35 C36 1.343(3)
C35 N8 1.388(2)
C36 N7 1.381(2)
C37 N7 1.460(2)
C37 C38 1.544(3)
C38 O4 1.400(2)
C38 C40 1.526(3)
C38 C39 1.531(3)
B2 C62 1.645(3)
B2 C66 1.649(3)
C60 C61 1.526(3)
C60 C67 1.527(3)
C61 C62 1.546(3)
C62 C63 1.560(3)
C63 C64 1.521(3)
C64 C65 1.527(3)
C65 C66 1.555(3)
C66 C67 1.540(3)
C100 C105 1.390(7)
C100 C101 1.398(6)
C101 C102 1.305(8)
C102 C103 1.370(6)
C103 C104 1.371(6)
C104 C105 1.369(5)
C200 C205 1.373(7)
C200 C201 1.377(6)
C201 C202 1.338(7)
C202 C203 1.352(5)
C203 C204 1.302(6)
C204 C205 1.332(5)
C300 C305 1.364(4)
C300 C301 1.369(4)
C301 C302 1.367(4)
C302 C303 1.367(5)
C303 C304 1.383(4)
C304 C305 1.370(4)
